data_4131216
loop_
_publ_author_name
'Kosai, Tomoyuki'
'Ishida, Shintaro'
'Iwamoto, Takeaki'

_publ_section_title
;
 Pentasila-1,4-diene: Homoconjugation between Si&#x2550;Si Double Bonds
 via a SiMe(2) Unit.
;
_journal_issue 1
_journal_name_full 'Journal of the American Chemical Society'
_journal_page_first 99
_journal_page_last 102
_journal_paper_doi 10.1021/jacs.6b11912
_journal_volume 139
_journal_year 2017
_chemical_formula_moiety 'C25 H51 Si6 Cl3'
_chemical_formula_sum 'C25 H51 Cl3 Si6'
_chemical_formula_weight 626.54
_space_group_crystal_system monoclinic
_space_group_IT_number 14
_space_group_name_Hall '-P 2ybc'
_space_group_name_H-M_alt 'P 1 21/c 1'
_atom_sites_solution_hydrogens geom
_audit_creation_method SHELXL-2014
_cell_angle_alpha 90
_cell_angle_beta 99.885(2)
_cell_angle_gamma 90
_cell_formula_units_Z 4
_cell_length_a 20.2103(14)
_cell_length_b 8.9161(6)
_cell_length_c 20.7174(14)
_cell_measurement_reflns_used 9730
_cell_measurement_temperature 100(2)
_cell_measurement_theta_max 29.40
_cell_measurement_theta_min 2.39
_cell_volume 3677.8(4)
_computing_cell_refinement 'Bruker SAINT'
_computing_data_collection 'Bruker APEX2'
_computing_data_reduction 'Bruker SAINT'
_computing_molecular_graphics 'Bruker SHELXTL'
_computing_publication_material 'Bruker SHELXTL'
_computing_structure_refinement 'SHELXL-2014 (Sheldrick 2014)'
_computing_structure_solution 'SHELXS-97 (Sheldrick 2008)'
_diffrn_ambient_temperature 100(2)
_diffrn_detector_area_resol_mean 8.333
_diffrn_measured_fraction_theta_full 1.000
_diffrn_measured_fraction_theta_max 1.000
_diffrn_measurement_device_type 'Bruker APEXII CCD area detector'
_diffrn_measurement_method 'phi and omega scans'
_diffrn_radiation_monochromator 'Bruker Helios multilayer confocal mirror'
_diffrn_radiation_source 'Bruker TXS fine-focus rotating anode'
_diffrn_radiation_type MoK\a
_diffrn_radiation_wavelength 0.71073
_diffrn_reflns_av_R_equivalents 0.0481
_diffrn_reflns_av_unetI/netI 0.0295
_diffrn_reflns_Laue_measured_fraction_full 1.000
_diffrn_reflns_Laue_measured_fraction_max 1.000
_diffrn_reflns_limit_h_max 24
_diffrn_reflns_limit_h_min -24
_diffrn_reflns_limit_k_max 10
_diffrn_reflns_limit_k_min -10
_diffrn_reflns_limit_l_max 24
_diffrn_reflns_limit_l_min -24
_diffrn_reflns_number 45510
_diffrn_reflns_point_group_measured_fraction_full 1.000
_diffrn_reflns_point_group_measured_fraction_max 1.000
_diffrn_reflns_theta_full 25.242
_diffrn_reflns_theta_max 25.499
_diffrn_reflns_theta_min 1.023
_exptl_absorpt_coefficient_mu 0.458
_exptl_absorpt_correction_T_max 0.9775
_exptl_absorpt_correction_T_min 0.9139
_exptl_absorpt_correction_type empirical
_exptl_absorpt_process_details 'SADABS Sheldrick 1996'
_exptl_crystal_colour colorless
_exptl_crystal_density_diffrn 1.132
_exptl_crystal_description plate
_exptl_crystal_F_000 1344
_exptl_crystal_size_max 0.200
_exptl_crystal_size_mid 0.050
_exptl_crystal_size_min 0.050
_platon_squeeze_details
;
;
_refine_diff_density_max 0.421
_refine_diff_density_min -0.252
_refine_diff_density_rms 0.049
_refine_ls_extinction_method none
_refine_ls_goodness_of_fit_ref 1.051
_refine_ls_hydrogen_treatment constr
_refine_ls_matrix_type full
_refine_ls_number_parameters 322
_refine_ls_number_reflns 6853
_refine_ls_number_restraints 0
_refine_ls_restrained_S_all 1.051
_refine_ls_R_factor_all 0.0389
_refine_ls_R_factor_gt 0.0299
_refine_ls_shift/su_max 0.001
_refine_ls_shift/su_mean 0.000
_refine_ls_structure_factor_coef Fsqd
_refine_ls_weighting_details 'w=1/[\s^2^(Fo^2^)+(0.0404P)^2^+0.5720P] where P=(Fo^2^+2Fc^2^)/3'
_refine_ls_weighting_scheme calc
_refine_ls_wR_factor_gt 0.0730
_refine_ls_wR_factor_ref 0.0760
_reflns_Friedel_coverage 0.000
_reflns_number_gt 5804
_reflns_number_total 6853
_reflns_threshold_expression 'I > 2\s(I)'
_cod_data_source_file ja6b11912_si_002.cif
_cod_data_source_block Compound5_tk03a_a
_cod_original_sg_symbol_H-M 'P 21/c'
_cod_database_code 4131216
_shelx_space_group_comment
;
The symmetry employed for this shelxl refinement is uniquely defined
by the following loop, which should always be used as a source of
symmetry information in preference to the above space-group names.
They are only intended as comments.
;
_shelx_estimated_absorpt_t_min 0.914
_shelx_estimated_absorpt_t_max 0.977
_shelxl_version_number 2014-3

loop_
_space_group_symop_operation_xyz
'x, y, z'
'-x, y+1/2, -z+1/2'
'-x, -y, -z'
'x, -y-1/2, z-1/2'

loop_
_atom_site_label
_atom_site_type_symbol
_atom_site_fract_x
_atom_site_fract_y
_atom_site_fract_z
_atom_site_U_iso_or_equiv
_atom_site_adp_type
_atom_site_occupancy
_atom_site_site_symmetry_order
_atom_site_calc_flag
_atom_site_refinement_flags_posn
_atom_site_refinement_flags_adp
Si1 Si 0.71348(2) 0.23045(5) 0.45108(2) 0.01258(11) Uani 1 1 d . .
Si2 Si 0.67116(2) 0.22942(5) 0.55198(2) 0.01753(11) Uani 1 1 d . .
Si3 Si 0.59801(2) -0.01411(5) 0.37733(2) 0.01754(11) Uani 1 1 d . .
Si4 Si 0.62167(2) 0.28650(5) 0.31137(2) 0.01635(11) Uani 1 1 d . .
Si5 Si 0.84409(2) 0.00789(5) 0.47756(3) 0.02037(12) Uani 1 1 d . .
Si6 Si 0.86569(2) 0.35212(5) 0.45383(2) 0.01872(12) Uani 1 1 d . .
Cl1 Cl 0.69889(2) 0.46657(4) 0.44725(2) 0.01524(10) Uani 1 1 d . .
Cl2 Cl 0.67949(3) 0.03316(5) 0.60593(2) 0.03039(12) Uani 1 1 d . .
Cl3 Cl 0.56879(2) 0.23662(6) 0.51913(2) 0.02787(12) Uani 1 1 d . .
C1 C 0.66405(8) 0.14082(18) 0.37406(8) 0.0144(3) Uani 1 1 d . .
C2 C 0.72367(8) 0.06914(19) 0.34438(9) 0.0170(4) Uani 1 1 d . .
H46 H 0.7324 -0.0339 0.3615 0.020 Uiso 1 1 calc R U
H47 H 0.7112 0.0632 0.2961 0.020 Uiso 1 1 calc R U
C3 C 0.78700(8) 0.16395(19) 0.36256(8) 0.0179(4) Uani 1 1 d . .
H48 H 0.7805 0.2621 0.3400 0.022 Uiso 1 1 calc R U
H49 H 0.8253 0.1127 0.3480 0.022 Uiso 1 1 calc R U
C4 C 0.80300(8) 0.18904(18) 0.43913(8) 0.0150(4) Uani 1 1 d . .
C5 C 0.60615(10) -0.1544(2) 0.31154(10) 0.0265(4) Uani 1 1 d . .
H1 H 0.6463 -0.2158 0.3252 0.040 Uiso 1 1 calc R U
H2 H 0.6100 -0.1015 0.2709 0.040 Uiso 1 1 calc R U
H3 H 0.5664 -0.2191 0.3042 0.040 Uiso 1 1 calc R U
C6 C 0.50877(9) 0.0532(2) 0.36471(10) 0.0237(4) Uani 1 1 d . .
H4 H 0.4789 -0.0316 0.3687 0.036 Uiso 1 1 calc R U
H5 H 0.4970 0.0975 0.3210 0.036 Uiso 1 1 calc R U
H6 H 0.5038 0.1288 0.3979 0.036 Uiso 1 1 calc R U
C7 C 0.60589(10) -0.1295(2) 0.45333(10) 0.0270(4) Uani 1 1 d . .
H7 H 0.5964 -0.0670 0.4896 0.041 Uiso 1 1 calc R U
H8 H 0.6516 -0.1694 0.4641 0.041 Uiso 1 1 calc R U
H9 H 0.5738 -0.2128 0.4463 0.041 Uiso 1 1 calc R U
C8 C 0.58339(10) 0.1891(2) 0.23354(9) 0.0243(4) Uani 1 1 d . .
H10 H 0.5654 0.2639 0.2005 0.036 Uiso 1 1 calc R U
H11 H 0.5470 0.1232 0.2421 0.036 Uiso 1 1 calc R U
H12 H 0.6178 0.1292 0.2174 0.036 Uiso 1 1 calc R U
C9 C 0.55600(9) 0.3995(2) 0.34298(9) 0.0230(4) Uani 1 1 d . .
H13 H 0.5661 0.5065 0.3399 0.035 Uiso 1 1 calc R U
H14 H 0.5556 0.3730 0.3888 0.035 Uiso 1 1 calc R U
H15 H 0.5119 0.3781 0.3167 0.035 Uiso 1 1 calc R U
C10 C 0.68018(9) 0.4209(2) 0.28071(9) 0.0232(4) Uani 1 1 d . .
H16 H 0.6542 0.4917 0.2501 0.035 Uiso 1 1 calc R U
H17 H 0.7114 0.3654 0.2582 0.035 Uiso 1 1 calc R U
H18 H 0.7056 0.4762 0.3177 0.035 Uiso 1 1 calc R U
C11 C 0.78469(10) -0.1417(2) 0.49421(11) 0.0334(5) Uani 1 1 d . .
H19 H 0.8101 -0.2251 0.5173 0.050 Uiso 1 1 calc R U
H20 H 0.7590 -0.1778 0.4527 0.050 Uiso 1 1 calc R U
H21 H 0.7538 -0.1008 0.5214 0.050 Uiso 1 1 calc R U
C12 C 0.90180(10) 0.0329(2) 0.55812(10) 0.0297(5) Uani 1 1 d . .
H22 H 0.8764 0.0200 0.5940 0.045 Uiso 1 1 calc R U
H23 H 0.9213 0.1338 0.5603 0.045 Uiso 1 1 calc R U
H24 H 0.9378 -0.0419 0.5621 0.045 Uiso 1 1 calc R U
C13 C 0.89455(10) -0.0800(2) 0.41962(10) 0.0288(5) Uani 1 1 d . .
H25 H 0.9202 -0.1648 0.4412 0.043 Uiso 1 1 calc R U
H26 H 0.9256 -0.0056 0.4069 0.043 Uiso 1 1 calc R U
H27 H 0.8643 -0.1155 0.3805 0.043 Uiso 1 1 calc R U
C14 C 0.84868(10) 0.5021(2) 0.39009(10) 0.0274(4) Uani 1 1 d . .
H28 H 0.8066 0.5533 0.3939 0.041 Uiso 1 1 calc R U
H29 H 0.8449 0.4570 0.3465 0.041 Uiso 1 1 calc R U
H30 H 0.8856 0.5747 0.3965 0.041 Uiso 1 1 calc R U
C15 C 0.87118(10) 0.4443(2) 0.53526(9) 0.0255(4) Uani 1 1 d . .
H31 H 0.8979 0.5362 0.5362 0.038 Uiso 1 1 calc R U
H32 H 0.8926 0.3758 0.5696 0.038 Uiso 1 1 calc R U
H33 H 0.8259 0.4692 0.5428 0.038 Uiso 1 1 calc R U
C16 C 0.95244(10) 0.2881(2) 0.44543(11) 0.0329(5) Uani 1 1 d . .
H34 H 0.9832 0.3739 0.4514 0.049 Uiso 1 1 calc R U
H35 H 0.9515 0.2452 0.4017 0.049 Uiso 1 1 calc R U
H36 H 0.9678 0.2120 0.4788 0.049 Uiso 1 1 calc R U
C17 C 0.70089(9) 0.3902(2) 0.60877(8) 0.0183(4) Uani 1 1 d . .
C18 C 0.66536(9) 0.5268(2) 0.61123(9) 0.0212(4) Uani 1 1 d . .
C19 C 0.69348(10) 0.6392(2) 0.65383(9) 0.0254(4) Uani 1 1 d . .
H50 H 0.6690 0.7296 0.6556 0.030 Uiso 1 1 calc R U
C20 C 0.75557(11) 0.6255(2) 0.69370(9) 0.0289(5) Uani 1 1 d . .
C21 C 0.78990(10) 0.4926(2) 0.69105(9) 0.0259(4) Uani 1 1 d . .
H51 H 0.8326 0.4805 0.7181 0.031 Uiso 1 1 calc R U
C22 C 0.76389(9) 0.3758(2) 0.65007(9) 0.0208(4) Uani 1 1 d . .
C23 C 0.59783(10) 0.5623(2) 0.57096(10) 0.0281(4) Uani 1 1 d . .
H37 H 0.5632 0.5024 0.5867 0.042 Uiso 1 1 calc R U
H38 H 0.5984 0.5384 0.5249 0.042 Uiso 1 1 calc R U
H39 H 0.5880 0.6692 0.5751 0.042 Uiso 1 1 calc R U
C24 C 0.78418(13) 0.7517(2) 0.73826(12) 0.0447(6) Uani 1 1 d . .
H40 H 0.7862 0.8431 0.7124 0.067 Uiso 1 1 calc R U
H41 H 0.8295 0.7251 0.7602 0.067 Uiso 1 1 calc R U
H42 H 0.7555 0.7691 0.7711 0.067 Uiso 1 1 calc R U
C25 C 0.80709(10) 0.2371(2) 0.65138(10) 0.0270(4) Uani 1 1 d . .
H43 H 0.8543 0.2640 0.6662 0.041 Uiso 1 1 calc R U
H44 H 0.8018 0.1940 0.6073 0.041 Uiso 1 1 calc R U
H45 H 0.7932 0.1633 0.6815 0.041 Uiso 1 1 calc R U

loop_
_atom_site_aniso_label
_atom_site_aniso_U_11
_atom_site_aniso_U_22
_atom_site_aniso_U_33
_atom_site_aniso_U_23
_atom_site_aniso_U_13
_atom_site_aniso_U_12
Si1 0.0112(2) 0.0117(2) 0.0149(2) 0.00091(18) 0.00206(17) 0.00061(18)
Si2 0.0195(3) 0.0173(3) 0.0166(2) 0.00258(19) 0.00556(19) 0.0000(2)
Si3 0.0132(2) 0.0151(2) 0.0236(3) 0.0000(2) 0.00114(19) -0.00215(19)
Si4 0.0157(2) 0.0173(2) 0.0156(2) 0.00145(19) 0.00118(18) 0.00136(19)
Si5 0.0134(3) 0.0163(3) 0.0301(3) -0.0011(2) -0.0001(2) 0.00326(19)
Si6 0.0126(2) 0.0175(3) 0.0262(3) -0.0030(2) 0.00392(19) -0.00323(19)
Cl1 0.0180(2) 0.0115(2) 0.0167(2) 0.00054(15) 0.00442(16) 0.00108(16)
Cl2 0.0492(3) 0.0212(2) 0.0199(2) 0.00678(19) 0.0033(2) -0.0064(2)
Cl3 0.0175(2) 0.0361(3) 0.0319(3) -0.0023(2) 0.00933(19) -0.0029(2)
C1 0.0124(8) 0.0150(8) 0.0157(9) -0.0005(7) 0.0024(6) 0.0012(7)
C2 0.0134(9) 0.0168(9) 0.0206(9) -0.0038(7) 0.0023(7) 0.0024(7)
C3 0.0137(9) 0.0194(9) 0.0217(9) -0.0038(7) 0.0059(7) 0.0001(7)
C4 0.0112(8) 0.0135(8) 0.0198(9) -0.0011(7) 0.0019(7) -0.0001(7)
C5 0.0218(10) 0.0210(10) 0.0359(12) -0.0059(8) 0.0025(8) -0.0047(8)
C6 0.0152(9) 0.0237(10) 0.0314(11) 0.0007(8) 0.0018(8) -0.0036(8)
C7 0.0221(10) 0.0213(10) 0.0371(12) 0.0063(8) 0.0033(8) -0.0044(8)
C8 0.0234(10) 0.0275(10) 0.0200(10) -0.0003(8) -0.0016(8) 0.0022(8)
C9 0.0191(10) 0.0209(10) 0.0280(11) 0.0035(8) 0.0014(8) 0.0046(8)
C10 0.0256(10) 0.0255(10) 0.0185(9) 0.0041(8) 0.0041(8) 0.0005(8)
C11 0.0255(11) 0.0214(10) 0.0519(14) 0.0083(9) 0.0029(9) 0.0055(9)
C12 0.0252(11) 0.0283(11) 0.0330(11) -0.0013(9) -0.0026(8) 0.0128(9)
C13 0.0184(10) 0.0242(10) 0.0420(12) -0.0100(9) -0.0002(8) 0.0058(8)
C14 0.0248(11) 0.0227(10) 0.0358(11) 0.0025(9) 0.0083(8) -0.0078(8)
C15 0.0232(10) 0.0231(10) 0.0296(11) -0.0053(8) 0.0022(8) -0.0061(8)
C16 0.0171(10) 0.0318(11) 0.0511(14) -0.0070(10) 0.0093(9) -0.0045(9)
C17 0.0232(10) 0.0188(9) 0.0154(9) 0.0030(7) 0.0104(7) 0.0021(7)
C18 0.0268(10) 0.0207(9) 0.0188(9) 0.0061(7) 0.0114(8) 0.0041(8)
C19 0.0376(12) 0.0171(9) 0.0246(10) 0.0041(8) 0.0140(9) 0.0074(8)
C20 0.0446(13) 0.0221(10) 0.0220(10) -0.0011(8) 0.0112(9) 0.0009(9)
C21 0.0297(11) 0.0273(10) 0.0202(10) 0.0004(8) 0.0030(8) 0.0000(8)
C22 0.0251(10) 0.0201(9) 0.0189(9) 0.0024(7) 0.0082(7) 0.0037(8)
C23 0.0298(11) 0.0260(10) 0.0299(11) 0.0044(8) 0.0089(9) 0.0106(9)
C24 0.0602(16) 0.0303(12) 0.0418(14) -0.0121(10) 0.0037(12) -0.0006(11)
C25 0.0265(11) 0.0242(10) 0.0303(11) -0.0009(8) 0.0046(8) 0.0063(8)

loop_
_atom_type_symbol
_atom_type_description
_atom_type_scat_dispersion_real
_atom_type_scat_dispersion_imag
_atom_type_scat_source
C C 0.0033 0.0016 'International Tables Vol C Tables 4.2.6.8 and 6.1.1.4'
H H 0.0000 0.0000 'International Tables Vol C Tables 4.2.6.8 and 6.1.1.4'
Si Si 0.0817 0.0704 'International Tables Vol C Tables 4.2.6.8 and 6.1.1.4'
Cl Cl 0.1484 0.1585 'International Tables Vol C Tables 4.2.6.8 and 6.1.1.4'

loop_
_geom_angle_atom_site_label_1
_geom_angle_atom_site_label_2
_geom_angle_atom_site_label_3
_geom_angle
C4 Si1 C1 100.54(7)
C4 Si1 Cl1 108.43(5)
C1 Si1 Cl1 109.54(5)
C4 Si1 Si2 127.13(6)
C1 Si1 Si2 121.03(5)
Cl1 Si1 Si2 88.18(2)
C17 Si2 Cl3 112.08(6)
C17 Si2 Cl2 108.57(6)
Cl3 Si2 Cl2 100.87(3)
C17 Si2 Si1 114.77(6)
Cl3 Si2 Si1 101.55(3)
Cl2 Si2 Si1 117.89(3)
C7 Si3 C6 103.58(9)
C7 Si3 C5 103.88(9)
C6 Si3 C5 108.30(9)
C7 Si3 C1 117.72(8)
C6 Si3 C1 114.85(8)
C5 Si3 C1 107.70(8)
C10 Si4 C9 107.55(9)
C10 Si4 C8 101.31(9)
C9 Si4 C8 109.70(9)
C10 Si4 C1 115.25(8)
C9 Si4 C1 112.72(8)
C8 Si4 C1 109.65(8)
C11 Si5 C13 104.93(10)
C11 Si5 C12 103.99(10)
C13 Si5 C12 107.19(9)
C11 Si5 C4 115.51(8)
C13 Si5 C4 109.23(9)
C12 Si5 C4 115.20(8)
C15 Si6 C14 107.42(9)
C15 Si6 C16 107.83(9)
C14 Si6 C16 102.30(9)
C15 Si6 C4 114.41(8)
C14 Si6 C4 113.19(8)
C16 Si6 C4 110.87(8)
C2 C1 Si1 99.80(10)
C2 C1 Si4 106.89(11)
Si1 C1 Si4 112.91(8)
C2 C1 Si3 107.61(11)
Si1 C1 Si3 122.46(9)
Si4 C1 Si3 106.00(8)
C3 C2 C1 110.09(13)
C3 C2 H46 109.6
C1 C2 H46 109.6
C3 C2 H47 109.6
C1 C2 H47 109.6
H46 C2 H47 108.2
C2 C3 C4 110.16(14)
C2 C3 H48 109.6
C4 C3 H48 109.6
C2 C3 H49 109.6
C4 C3 H49 109.6
H48 C3 H49 108.1
C3 C4 Si1 97.06(10)
C3 C4 Si6 106.41(11)
Si1 C4 Si6 116.67(9)
C3 C4 Si5 107.21(11)
Si1 C4 Si5 117.46(9)
Si6 C4 Si5 110.12(8)
Si3 C5 H1 109.5
Si3 C5 H2 109.5
H1 C5 H2 109.5
Si3 C5 H3 109.5
H1 C5 H3 109.5
H2 C5 H3 109.5
Si3 C6 H4 109.5
Si3 C6 H5 109.5
H4 C6 H5 109.5
Si3 C6 H6 109.5
H4 C6 H6 109.5
H5 C6 H6 109.5
Si3 C7 H7 109.5
Si3 C7 H8 109.5
H7 C7 H8 109.5
Si3 C7 H9 109.5
H7 C7 H9 109.5
H8 C7 H9 109.5
Si4 C8 H10 109.5
Si4 C8 H11 109.5
H10 C8 H11 109.5
Si4 C8 H12 109.5
H10 C8 H12 109.5
H11 C8 H12 109.5
Si4 C9 H13 109.5
Si4 C9 H14 109.5
H13 C9 H14 109.5
Si4 C9 H15 109.5
H13 C9 H15 109.5
H14 C9 H15 109.5
Si4 C10 H16 109.5
Si4 C10 H17 109.5
H16 C10 H17 109.5
Si4 C10 H18 109.5
H16 C10 H18 109.5
H17 C10 H18 109.5
Si5 C11 H19 109.5
Si5 C11 H20 109.5
H19 C11 H20 109.5
Si5 C11 H21 109.5
H19 C11 H21 109.5
H20 C11 H21 109.5
Si5 C12 H22 109.5
Si5 C12 H23 109.5
H22 C12 H23 109.5
Si5 C12 H24 109.5
H22 C12 H24 109.5
H23 C12 H24 109.5
Si5 C13 H25 109.5
Si5 C13 H26 109.5
H25 C13 H26 109.5
Si5 C13 H27 109.5
H25 C13 H27 109.5
H26 C13 H27 109.5
Si6 C14 H28 109.5
Si6 C14 H29 109.5
H28 C14 H29 109.5
Si6 C14 H30 109.5
H28 C14 H30 109.5
H29 C14 H30 109.5
Si6 C15 H31 109.5
Si6 C15 H32 109.5
H31 C15 H32 109.5
Si6 C15 H33 109.5
H31 C15 H33 109.5
H32 C15 H33 109.5
Si6 C16 H34 109.5
Si6 C16 H35 109.5
H34 C16 H35 109.5
Si6 C16 H36 109.5
H34 C16 H36 109.5
H35 C16 H36 109.5
C22 C17 C18 117.70(17)
C22 C17 Si2 117.81(13)
C18 C17 Si2 124.45(14)
C19 C18 C17 119.15(17)
C19 C18 C23 115.65(16)
C17 C18 C23 125.20(17)
C20 C19 C18 123.00(17)
C20 C19 H50 118.5
C18 C19 H50 118.5
C21 C20 C19 117.59(18)
C21 C20 C24 121.6(2)
C19 C20 C24 120.83(18)
C20 C21 C22 121.89(18)
C20 C21 H51 119.1
C22 C21 H51 119.1
C21 C22 C17 120.66(17)
C21 C22 C25 116.46(17)
C17 C22 C25 122.87(16)
C18 C23 H37 109.5
C18 C23 H38 109.5
H37 C23 H38 109.5
C18 C23 H39 109.5
H37 C23 H39 109.5
H38 C23 H39 109.5
C20 C24 H40 109.5
C20 C24 H41 109.5
H40 C24 H41 109.5
C20 C24 H42 109.5
H40 C24 H42 109.5
H41 C24 H42 109.5
C22 C25 H43 109.5
C22 C25 H44 109.5
H43 C25 H44 109.5
C22 C25 H45 109.5
H43 C25 H45 109.5
H44 C25 H45 109.5

loop_
_geom_bond_atom_site_label_1
_geom_bond_atom_site_label_2
_geom_bond_distance
Si1 C4 1.9037(17)
Si1 C1 1.9068(17)
Si1 Cl1 2.1255(6)
Si1 Si2 2.3907(7)
Si2 C17 1.8859(19)
Si2 Cl3 2.0651(7)
Si2 Cl2 2.0676(7)
Si3 C7 1.8648(19)
Si3 C6 1.8760(18)
Si3 C5 1.8777(19)
Si3 C1 1.9301(17)
Si4 C10 1.8699(18)
Si4 C9 1.8717(18)
Si4 C8 1.8775(18)
Si4 C1 1.9301(17)
Si5 C11 1.866(2)
Si5 C13 1.875(2)
Si5 C12 1.878(2)
Si5 C4 1.9248(17)
Si6 C15 1.8624(19)
Si6 C14 1.870(2)
Si6 C16 1.880(2)
Si6 C4 1.9183(17)
C1 C2 1.579(2)
C2 C3 1.526(2)
C2 H46 0.9900
C2 H47 0.9900
C3 C4 1.580(2)
C3 H48 0.9900
C3 H49 0.9900
C5 H1 0.9800
C5 H2 0.9800
C5 H3 0.9800
C6 H4 0.9800
C6 H5 0.9800
C6 H6 0.9800
C7 H7 0.9800
C7 H8 0.9800
C7 H9 0.9800
C8 H10 0.9800
C8 H11 0.9800
C8 H12 0.9800
C9 H13 0.9800
C9 H14 0.9800
C9 H15 0.9800
C10 H16 0.9800
C10 H17 0.9800
C10 H18 0.9800
C11 H19 0.9800
C11 H20 0.9800
C11 H21 0.9800
C12 H22 0.9800
C12 H23 0.9800
C12 H24 0.9800
C13 H25 0.9800
C13 H26 0.9800
C13 H27 0.9800
C14 H28 0.9800
C14 H29 0.9800
C14 H30 0.9800
C15 H31 0.9800
C15 H32 0.9800
C15 H33 0.9800
C16 H34 0.9800
C16 H35 0.9800
C16 H36 0.9800
C17 C22 1.413(3)
C17 C18 1.420(2)
C18 C19 1.391(3)
C18 C23 1.506(3)
C19 C20 1.384(3)
C19 H50 0.9500
C20 C21 1.379(3)
C20 C24 1.507(3)
C21 C22 1.388(3)
C21 H51 0.9500
C22 C25 1.512(2)
C23 H37 0.9800
C23 H38 0.9800
C23 H39 0.9800
C24 H40 0.9800
C24 H41 0.9800
C24 H42 0.9800
C25 H43 0.9800
C25 H44 0.9800
C25 H45 0.9800

loop_
_geom_torsion_atom_site_label_1
_geom_torsion_atom_site_label_2
_geom_torsion_atom_site_label_3
_geom_torsion_atom_site_label_4
_geom_torsion
Si1 C1 C2 C3 -30.93(15)
Si4 C1 C2 C3 86.80(14)
Si3 C1 C2 C3 -159.70(12)
C1 C2 C3 C4 53.17(18)
C2 C3 C4 Si1 -43.28(14)
C2 C3 C4 Si6 -163.80(11)
C2 C3 C4 Si5 78.37(14)
Cl3 Si2 C17 C22 160.99(12)
Cl2 Si2 C17 C22 50.45(14)
Si1 Si2 C17 C22 -83.85(14)
Cl3 Si2 C17 C18 -21.31(16)
Cl2 Si2 C17 C18 -131.85(14)
Si1 Si2 C17 C18 93.85(15)
C22 C17 C18 C19 -0.3(2)
Si2 C17 C18 C19 -177.98(13)
C22 C17 C18 C23 179.98(17)
Si2 C17 C18 C23 2.3(3)
C17 C18 C19 C20 1.0(3)
C23 C18 C19 C20 -179.18(18)
C18 C19 C20 C21 -1.0(3)
C18 C19 C20 C24 179.08(19)
C19 C20 C21 C22 0.1(3)
C24 C20 C21 C22 -179.92(19)
C20 C21 C22 C17 0.6(3)
C20 C21 C22 C25 179.29(18)
C18 C17 C22 C21 -0.5(3)
Si2 C17 C22 C21 177.34(14)
C18 C17 C22 C25 -179.11(16)
Si2 C17 C22 C25 -1.3(2)

loop_
_platon_squeeze_void_nr
_platon_squeeze_void_average_x
_platon_squeeze_void_average_y
_platon_squeeze_void_average_z
_platon_squeeze_void_volume
_platon_squeeze_void_count_electrons
_platon_squeeze_void_content
1 0.000 -0.022 0.250 245 49 ' '
2 0.000 -0.020 0.750 245 49 ' '
